data_4021168
loop_
_publ_author_name
'Murray V. Baker'
'Mark J. Bosnich'
'David H. Brown'
'Lindsay T. Byrne'
'Valerie J. Hesler'
'Brian W. Skelton'
'Allan H. White'
'Charlotte C. Williams'

_publ_section_title
;
 Azolium-Linked Cyclophanes: A Comprehensive Examination
 of Conformations by ^1^H-NMR Spectroscopy and Structural Studies
;
_journal_name_full 'Journal of Organic Chemistry'
_journal_page_first 7640
_journal_page_last 7652
_journal_paper_doi 10.1021/jo049097o
_journal_volume 69
_journal_year 2004
_chemical_formula_moiety 'C25 H21 N4, 2Br, 2(H2 O)'
_chemical_formula_sum 'C25 H32 Br2 N4 O2'
_chemical_formula_weight 580.37
_space_group_IT_number 14
_symmetry_cell_setting monoclinic
_symmetry_space_group_name_Hall '-P 2ybc'
_symmetry_space_group_name_H-M 'P 1 21/c 1'
_cell_angle_alpha 90.00000
_cell_angle_beta 91.6040(10)
_cell_angle_gamma 90.00000
_cell_formula_units_Z 4
_cell_length_a 9.7626(9)
_cell_length_b 13.5268(10)
_cell_length_c 19.073(2)
_cell_measurement_temperature 150(2)
_cell_volume 2517.7(4)
_exptl_crystal_density_diffrn 1.531
_cod_original_sg_symbol_Hall -p_2ybc
_cod_original_sg_symbol_H-M 'P 21/c'
_cod_database_code 4021168

loop_
_symmetry_equiv_pos_as_xyz
+x,+y,+z
-x,1/2+y,1/2-z
-x,-y,-z
+x,1/2-y,1/2+z

loop_
_atom_site_label
_atom_site_fract_x
_atom_site_fract_y
_atom_site_fract_z
_atom_site_U_iso_or_equiv
_atom_site_adp_type
_atom_site_calc_flag
_atom_site_calc_attached_atom
_atom_site_occupancy
_atom_site_disorder_assembly
_atom_site_disorder_group
Br1 .154946(18) 1.100309(12) .122418(8) .02209(9) Uani ? ? 1.00000 ? ?
Br2 .22843(2) 1.019498(14) .473519(11) .03133(11) Uani ? ? 1.00000 ? ?
C1 .38510(18) .91076(12) .24552(9) .0187(8) Uani ? ? 1.00000 ? ?
C11 .45613(16) .82509(12) .21125(8) .0166(8) Uani ? ? 1.00000 ? ?
C12 .43787(16) .79848(11) .14002(8) .0162(7) Uani ? ? 1.00000 ? ?
C13 .50836(17) .71609(12) .11539(9) .0186(8) Uani ? ? 1.00000 ? ?
C14 .58974(18) .65786(13) .15964(9) .0212(8) Uani ? ? 1.00000 ? ?
C15 .60738(18) .68493(13) .22960(9) .0216(8) Uani ? ? 1.00000 ? ?
C16 .54396(17) .76867(13) .25404(9) .0200(8) Uani ? ? 1.00000 ? ?
C2 -.09133(17) .87319(14) .32762(9) .0196(8) Uani ? ? 1.00000 ? ?
N21 .26643(14) .87612(10) .28590(7) .0174(7) Uani ? ? 1.00000 ? ?
C22 .13960(18) .91347(12) .28055(8) .0181(8) Uani ? ? 1.00000 ? ?
N23 .05909(14) .86156(10) .32213(7) .0174(7) Uani ? ? 1.00000 ? ?
C24 .13666(18) .78965(13) .35558(9) .0206(8) Uani ? ? 1.00000 ? ?
C25 .26573(18) .79887(13) .33354(9) .0213(8) Uani ? ? 1.00000 ? ?
C3 -.15312(17) .80532(13) .06864(9) .0178(8) Uani ? ? 1.00000 ? ?
C31 -.18319(16) .86790(12) .13201(8) .0163(7) Uani ? ? 1.00000 ? ?
C32 -.13573(16) .83817(11) .19892(8) .0159(7) Uani ? ? 1.00000 ? ?
C321 -.06487(18) .73940(12) .20859(9) .0185(8) Uani ? ? 1.00000 ? ?
C33 -.15380(16) .90098(12) .25691(8) .0163(7) Uani ? ? 1.00000 ? ?
C34 -.22606(17) .99001(12) .24883(8) .0174(8) Uani ? ? 1.00000 ? ?
C341 -.2477(2) 1.05992(14) .30945(10) .0247(9) Uani ? ? 1.00000 ? ?
C35 -.27979(18) 1.01381(12) .18263(9) .0197(8) Uani ? ? 1.00000 ? ?
C36 -.25710(17) .95591(12) .12380(8) .0183(8) Uani ? ? 1.00000 ? ?
C361 -.3122(2) .99070(15) .05335(10) .0274(10) Uani ? ? 1.00000 ? ?
C4 .35200(17) .85622(12) .08703(9) .0174(8) Uani ? ? 1.00000 ? ?
N41 -.00362(14) .78894(10) .06227(7) .0156(6) Uani ? ? 1.00000 ? ?
C42 .09476(17) .85253(12) .08203(8) .0167(8) Uani ? ? 1.00000 ? ?
N43 .21637(14) .80972(10) .07194(7) .0155(6) Uani ? ? 1.00000 ? ?
C44 .19390(18) .71683(12) .04403(9) .0198(8) Uani ? ? 1.00000 ? ?
C45 .05661(18) .70337(12) .03849(8) .0185(8) Uani ? ? 1.00000 ? ?
O01 .46896(16) 1.19301(13) .06812(8) .0337(8) Uani ? ? 1.00000 ? ?
O02 .5158(2) .90025(12) .42369(9) .0383(9) Uani ? ? 1.00000 ? ?
H1a .352(2) .9555(14) .2124(10) .020(5) Uiso ? ? 1.00000 ? ?
H1b .448(2) .9419(15) .2768(10) .024(5) Uiso ? ? 1.00000 ? ?
H13 .504(2) .7019(14) .0699(10) .021(5) Uiso ? ? 1.00000 ? ?
H14 .638(2) .6069(14) .1406(10) .021(5) Uiso ? ? 1.00000 ? ?
H15 .663(2) .6530(15) .2614(10) .026(5) Uiso ? ? 1.00000 ? ?
H16 .558(2) .7863(14) .3018(10) .023(5) Uiso ? ? 1.00000 ? ?
H2a -.106(2) .9229(14) .3638(10) .022(5) Uiso ? ? 1.00000 ? ?
H2b -.1218(19) .8099(14) .3442(9) .018(5) Uiso ? ? 1.00000 ? ?
H22 .1133(18) .9668(13) .2523(9) .012(4) Uiso ? ? 1.00000 ? ?
H24 .096(2) .7435(16) .3852(11) .032(6) Uiso ? ? 1.00000 ? ?
H25 .345(2) .7632(16) .3439(10) .029(5) Uiso ? ? 1.00000 ? ?
H3a -.1859(19) .8368(14) .0269(10) .018(5) Uiso ? ? 1.00000 ? ?
H3b -.1936(18) .7388(14) .0702(9) .018(5) Uiso ? ? 1.00000 ? ?
H321a -.0988(19) .6907(14) .1740(10) .021(5) Uiso ? ? 1.00000 ? ?
H321b -.081(2) .7131(14) .2536(10) .024(5) Uiso ? ? 1.00000 ? ?
H321c .030(2) .7445(14) .2033(10) .026(5) Uiso ? ? 1.00000 ? ?
H341a -.161(2) 1.0777(16) .3324(12) .041(6) Uiso ? ? 1.00000 ? ?
H341b -.305(2) 1.0272(15) .3414(10) .029(6) Uiso ? ? 1.00000 ? ?
H341c -.290(2) 1.1194(16) .2934(10) .030(6) Uiso ? ? 1.00000 ? ?
H361a -.235(3) 1.003(2) .0192(13) .054(8) Uiso ? ? 1.00000 ? ?
H361b -.370(2) .9434(17) .0296(11) .035(6) Uiso ? ? 1.00000 ? ?
H361c -.368(2) 1.0540(16) .0607(10) .026(5) Uiso ? ? 1.00000 ? ?
H35 -.326(2) 1.0705(15) .1758(10) .022(5) Uiso ? ? 1.00000 ? ?
H4a .397(2) .8605(14) .0457(10) .022(5) Uiso ? ? 1.00000 ? ?
H4b .3341(19) .9220(14) .1047(9) .017(5) Uiso ? ? 1.00000 ? ?
H42 .085(2) .9170(14) .1019(10) .022(5) Uiso ? ? 1.00000 ? ?
H44 .268(2) .6728(17) .0323(10) .036(6) Uiso ? ? 1.00000 ? ?
H45 .003(2) .6485(15) .0235(10) .024(5) Uiso ? ? 1.00000 ? ?
H01a .458(3) 1.248(2) .0670(14) .053(9) Uiso ? ? 1.00000 ? ?
H01b .389(3) 1.1714(17) .0830(12) .039(6) Uiso ? ? 1.00000 ? ?
H02a .581(3) .922(2) .4473(14) .055(9) Uiso ? ? 1.00000 ? ?
H02b .461(3) .929(2) .4345(14) .045(9) Uiso ? ? 1.00000 ? ?

loop_
_atom_site_aniso_label
_atom_site_aniso_U_11
_atom_site_aniso_U_22
_atom_site_aniso_U_33
_atom_site_aniso_U_12
_atom_site_aniso_U_13
_atom_site_aniso_U_23
Br1 .03052(10) .01459(9) .02120(9) -.00061(7) .00157(7) -.00394(6)
Br2 .03013(11) .02041(10) .04377(12) .00180(7) .00676(8) .01034(8)
C1 .0211(8) .0156(8) .0195(8) -.0035(7) .0011(7) -.0012(7)
C11 .0169(8) .0137(8) .0194(8) -.0029(6) .0022(6) .0001(6)
C12 .0166(8) .0142(7) .0180(7) -.0026(6) .0021(6) .0030(6)
C13 .0200(8) .0182(8) .0178(8) -.0029(6) .0031(6) -.0007(6)
C14 .0190(8) .0155(8) .0293(9) .0014(6) .0038(7) -.0011(7)
C15 .0190(8) .0209(9) .0247(9) .0001(7) -.0013(7) .0065(7)
C16 .0204(8) .0218(9) .0179(8) -.0029(7) .0006(6) .0016(7)
C2 .0205(8) .0215(9) .0170(8) .0024(7) .0042(6) .0005(7)
N21 .0211(7) .0143(7) .0169(7) -.0004(5) .0013(5) -.0015(5)
C22 .0220(8) .0151(8) .0172(8) .0010(6) -.0006(6) -.0009(6)
N23 .0204(7) .0175(7) .0143(6) .0011(6) .0006(5) -.0007(5)
C24 .0244(9) .0204(9) .0168(8) .0008(7) -.0002(7) .0027(7)
C25 .0248(9) .0192(8) .0197(8) .0026(7) -.0006(7) .0033(6)
C3 .0176(8) .0179(8) .0178(8) -.0004(6) -.0002(6) -.0013(6)
C31 .0167(8) .0142(7) .0180(8) -.0018(6) .0021(6) -.0010(6)
C32 .0167(8) .0122(7) .0191(8) -.0007(6) .0038(6) .0012(6)
C321 .0221(9) .0145(8) .0190(8) .0025(7) .0026(7) .0014(6)
C33 .0169(8) .0155(8) .0167(7) -.0013(6) .0022(6) .0007(6)
C34 .0178(8) .0137(7) .0209(8) -.0018(6) .0042(6) -.0021(6)
C341 .0306(10) .0191(9) .0246(9) .0047(8) .0053(8) -.0050(7)
C35 .0213(8) .0122(8) .0256(9) .0037(7) .0032(7) .0020(6)
C36 .0184(8) .0170(8) .0195(8) -.0002(6) .0013(6) .0039(6)
C361 .0343(11) .0270(10) .0207(9) .0115(8) -.0011(8) .0038(7)
C4 .0182(8) .0159(8) .0181(8) -.0018(6) .0016(6) .0029(6)
N41 .0187(7) .0139(6) .0142(6) -.0007(5) .0012(5) -.0006(5)
C42 .0216(8) .0137(8) .0150(7) -.0004(6) .0021(6) -.0000(6)
N43 .0194(7) .0130(6) .0139(6) -.0005(5) .0005(5) .0003(5)
C44 .0243(9) .0148(8) .0204(8) .0030(7) .0001(7) -.0030(6)
C45 .0245(9) .0137(8) .0173(8) -.0001(6) .0008(6) -.0024(6)
O01 .0336(8) .0296(8) .0381(8) .0013(7) .0063(6) -.0055(7)
O02 .0387(9) .0319(9) .0442(9) .0053(8) -.0002(8) -.0095(7)

loop_
_geom_bond_atom_site_label_1
_geom_bond_atom_site_label_2
_geom_bond_site_symmetry_1
_geom_bond_site_symmetry_2
_geom_bond_distance
_geom_bond_publ_flag
C1 C11 . . 1.509(2) ?
C1 N21 . . 1.485(2) ?
C1 H1a . . .926(19) ?
C1 H1b . . .94(2) ?
C11 C12 . . 1.412(2) ?
C11 C16 . . 1.394(2) ?
C12 C13 . . 1.398(2) ?
C12 C4 . . 1.512(2) ?
C13 C14 . . 1.388(2) ?
C13 H13 . . .89(2) ?
C14 C15 . . 1.390(3) ?
C14 H14 . . .92(2) ?
C15 C16 . . 1.378(2) ?
C15 H15 . . .91(2) ?
C16 H16 . . .95(2) ?
C2 N23 . . 1.483(2) ?
C2 C33 . . 1.512(2) ?
C2 H2a . . .98(2) ?
C2 H2b . . .962(19) ?
N21 C22 . . 1.339(2) ?
N21 C25 . . 1.385(2) ?
C22 N23 . . 1.332(2) ?
C22 H22 . . .932(17) ?
N23 C24 . . 1.378(2) ?
C24 C25 . . 1.345(3) ?
C24 H24 . . .94(2) ?
C25 H25 . . .93(2) ?
C3 C31 . . 1.511(2) ?
C3 N41 . . 1.485(2) ?
C3 H3a . . .950(18) ?
C3 H3b . . .984(19) ?
C31 C32 . . 1.404(2) ?
C31 C36 . . 1.399(2) ?
C32 C321 . . 1.513(2) ?
C32 C33 . . 1.410(2) ?
C321 H321a . . .982(19) ?
C321 H321b . . .95(2) ?
C321 H321c . . .94(2) ?
C33 C34 . . 1.402(2) ?
C34 C341 . . 1.513(2) ?
C34 C35 . . 1.391(2) ?
C341 H341a . . .97(2) ?
C341 H341b . . .95(2) ?
C341 H341c . . .95(2) ?
C35 C36 . . 1.391(2) ?
C35 H35 . . .90(2) ?
C36 C361 . . 1.509(2) ?
C361 H361a . . 1.02(3) ?
C361 H361b . . .96(2) ?
C361 H361c . . 1.03(2) ?
C4 N43 . . 1.487(2) ?
C4 H4a . . .92(2) ?
C4 H4b . . .969(18) ?
N41 C42 . . 1.336(2) ?
N41 C45 . . 1.381(2) ?
C42 N43 . . 1.340(2) ?
C42 H42 . . .96(2) ?
N43 C44 . . 1.380(2) ?
C44 C45 . . 1.354(2) ?
C44 H44 . . .97(2) ?
C45 H45 . . .95(2) ?
O01 H01a . . .76(3) ?
O01 H01b . . .89(2) ?
O02 H02a . . .82(3) ?
O02 H02b . . .70(3) ?

loop_
_cod_related_entry_id
_cod_related_entry_database
_cod_related_entry_code
1 ChemSpider 21155161
